data_7063296
loop_
_publ_author_name
'Buravlev, Alexander A.'
'Makarov, Alexander Yu.'
'Salnikov, Georgy E.'
'Genaev, Alexander M.'
'Bagryanskaya, Irina Yu.'
'Nikulshin, Pavel V.'
'Platonov, Vyacheslav E.'
'Zibarev, Andrey V.'

_publ_section_title
;
 Synthesis, structural peculiarities, and photosensitivity of fluorinated
 dibenzo-1,2,5,6-tetrathiocines
;
_journal_issue 28
_journal_name_full 'New Journal of Chemistry'
_journal_page_first 12807
_journal_page_last 12816
_journal_paper_doi 10.1039/D4NJ02284J
_journal_volume 48
_journal_year 2024
_chemical_formula_moiety 'C18 F16 S4'
_chemical_formula_sum 'C18 F16 S4'
_chemical_formula_weight 648.42
_chemical_name_systematic
;
 perfluorodiindeno[5,6-c:5',6'-g][1,2,5,6]tetrathiocine
;
_space_group_crystal_system monoclinic
_space_group_IT_number 15
_space_group_name_Hall '-C 2yc'
_space_group_name_H-M_alt 'C 1 2/c 1'
_audit_creation_method SHELXL-2018/3
_audit_update_record
;
2024-04-12 deposited with the CCDC.	2024-07-01 downloaded from the CCDC.
;
_cell_angle_alpha 90
_cell_angle_beta 91.983(2)
_cell_angle_gamma 90
_cell_formula_units_Z 4
_cell_length_a 16.0085(7)
_cell_length_b 11.8439(4)
_cell_length_c 10.6197(4)
_cell_measurement_reflns_used 5407
_cell_measurement_temperature 200(2)
_cell_measurement_theta_max 26.02
_cell_measurement_theta_min 2.55
_cell_volume 2012.32(13)
_computing_cell_refinement 'Bruker SAINT'
_computing_data_collection 'Bruker APEX2'
_computing_data_reduction 'Bruker SAINT'
_computing_molecular_graphics 'Bruker SHELXTL'
_computing_publication_material 'Bruker SHELXTL'
_computing_structure_refinement 'SHELXL-2018/3 (Sheldrick, 2018)'
_computing_structure_solution 'SHELXT 2014/5 (Sheldrick, 2014)'
_diffrn_ambient_temperature 200(2)
_diffrn_measured_fraction_theta_full 0.999
_diffrn_measured_fraction_theta_max 0.999
_diffrn_measurement_device_type 'Bruker APEX-II CCD'
_diffrn_measurement_method '\f and \w scans'
_diffrn_radiation_type MoK\a
_diffrn_radiation_wavelength 0.71073
_diffrn_reflns_av_R_equivalents 0.0515
_diffrn_reflns_av_unetI/netI 0.0304
_diffrn_reflns_Laue_measured_fraction_full 0.999
_diffrn_reflns_Laue_measured_fraction_max 0.999
_diffrn_reflns_limit_h_max 19
_diffrn_reflns_limit_h_min -19
_diffrn_reflns_limit_k_max 14
_diffrn_reflns_limit_k_min -14
_diffrn_reflns_limit_l_max 11
_diffrn_reflns_limit_l_min -13
_diffrn_reflns_number 12137
_diffrn_reflns_point_group_measured_fraction_full 0.999
_diffrn_reflns_point_group_measured_fraction_max 0.999
_diffrn_reflns_theta_full 25.242
_diffrn_reflns_theta_max 26.043
_diffrn_reflns_theta_min 2.139
_diffrn_source 'sealed tube'
_exptl_absorpt_coefficient_mu 0.628
_exptl_absorpt_correction_T_max 0.7453
_exptl_absorpt_correction_T_min 0.6897
_exptl_absorpt_correction_type multi-scan
_exptl_absorpt_process_details SADABS
_exptl_crystal_colour yellow
_exptl_crystal_density_diffrn 2.140
_exptl_crystal_density_method 'not measured'
_exptl_crystal_description prism
_exptl_crystal_F_000 1264
_exptl_crystal_size_max 0.400
_exptl_crystal_size_mid 0.200
_exptl_crystal_size_min 0.200
_refine_diff_density_max 0.510
_refine_diff_density_min -0.344
_refine_diff_density_rms 0.068
_refine_ls_extinction_method none
_refine_ls_goodness_of_fit_ref 1.047
_refine_ls_hydrogen_treatment undef
_refine_ls_matrix_type full
_refine_ls_number_parameters 172
_refine_ls_number_reflns 1989
_refine_ls_number_restraints 0
_refine_ls_restrained_S_all 1.047
_refine_ls_R_factor_all 0.0393
_refine_ls_R_factor_gt 0.0333
_refine_ls_shift/su_max 0.001
_refine_ls_shift/su_mean 0.000
_refine_ls_structure_factor_coef Fsqd
_refine_ls_weighting_details 'w=1/[\s^2^(Fo^2^)+(0.0343P)^2^+4.6389P] where P=(Fo^2^+2Fc^2^)/3'
_refine_ls_weighting_scheme calc
_refine_ls_wR_factor_gt 0.0820
_refine_ls_wR_factor_ref 0.0865
_reflns_Friedel_coverage 0.000
_reflns_number_gt 1746
_reflns_number_total 1989
_reflns_threshold_expression 'I > 2\s(I)'
_cod_data_source_file d4nj02284j2.cif
_cod_data_source_block 2_gl81252
_cod_depositor_comments 'Adding full bibliography for 7063295--7063298.cif.'
_cod_original_sg_symbol_H-M 'C 2/c'
_cod_database_code 7063296
_shelx_shelxl_version_number 2018/3
_shelx_space_group_comment
;
The symmetry employed for this shelxl refinement is uniquely defined
by the following loop, which should always be used as a source of
symmetry information in preference to the above space-group names.
They are only intended as comments.
;
_shelx_estimated_absorpt_t_min 0.787
_shelx_estimated_absorpt_t_max 0.885

loop_
_space_group_symop_operation_xyz
'x, y, z'
'-x, y, -z+1/2'
'x+1/2, y+1/2, z'
'-x+1/2, y+1/2, -z+1/2'
'-x, -y, -z'
'x, -y, z-1/2'
'-x+1/2, -y+1/2, -z'
'x+1/2, -y+1/2, z-1/2'

loop_
_atom_site_label
_atom_site_type_symbol
_atom_site_fract_x
_atom_site_fract_y
_atom_site_fract_z
_atom_site_U_iso_or_equiv
_atom_site_adp_type
_atom_site_occupancy
_atom_site_site_symmetry_order
_atom_site_calc_flag
_atom_site_refinement_flags_posn
_atom_site_refinement_flags_adp
_atom_site_refinement_flags_occupancy
_atom_site_disorder_assembly
_atom_site_disorder_group
S1 S 0.48314(3) 0.54440(5) 0.34195(5) 0.02615(16) Uani 1 1 d . . . . .
S2 S 0.45043(3) 0.28572(5) 0.18733(6) 0.02672(16) Uani 1 1 d . . . . .
F1 F 0.06457(11) 0.48538(16) 0.33962(19) 0.0575(5) Uani 1 1 d . . . . .
F2 F 0.04607(11) 0.37916(17) 0.5023(2) 0.0676(6) Uani 1 1 d . . . . .
F3 F 0.18723(11) 0.44302(16) 0.60940(14) 0.0497(4) Uani 1 1 d . . . . .
F4 F 0.27930(9) 0.22451(12) 0.19732(14) 0.0352(3) Uani 1 1 d . . . . .
F5 F 0.14383(10) 0.22326(13) 0.42075(18) 0.0494(4) Uani 1 1 d . . . . .
F6 F 0.10438(9) 0.29771(14) 0.24222(15) 0.0442(4) Uani 1 1 d . . . . .
F7 F 0.15727(9) 0.59237(13) 0.50081(15) 0.0434(4) Uani 1 1 d . . . . .
F8 F 0.33939(8) 0.60054(12) 0.47891(13) 0.0341(3) Uani 1 1 d . . . . .
C1 C 0.10317(15) 0.4157(2) 0.4243(3) 0.0375(6) Uani 1 1 d . . . . .
C2 C 0.17447(15) 0.4823(2) 0.4897(2) 0.0304(5) Uani 1 1 d . . . . .
C3 C 0.24869(14) 0.45594(19) 0.4114(2) 0.0245(5) Uani 1 1 d . . . . .
C4 C 0.32543(14) 0.50681(19) 0.4097(2) 0.0249(5) Uani 1 1 d . . . . .
C5 C 0.38955(13) 0.46449(19) 0.3378(2) 0.0226(5) Uani 1 1 d . . . . .
C6 C 0.37518(13) 0.36338(19) 0.2693(2) 0.0227(5) Uani 1 1 d . . . . .
C7 C 0.29495(14) 0.31708(19) 0.2671(2) 0.0248(5) Uani 1 1 d . . . . .
C8 C 0.23262(13) 0.3616(2) 0.3370(2) 0.0252(5) Uani 1 1 d . . . . .
C9 C 0.14511(14) 0.3196(2) 0.3513(2) 0.0303(5) Uani 1 1 d . . . . .

loop_
_atom_site_aniso_label
_atom_site_aniso_U_11
_atom_site_aniso_U_22
_atom_site_aniso_U_33
_atom_site_aniso_U_23
_atom_site_aniso_U_13
_atom_site_aniso_U_12
S1 0.0189(3) 0.0296(3) 0.0300(3) -0.0056(2) 0.0030(2) -0.0033(2)
S2 0.0179(3) 0.0304(3) 0.0320(3) -0.0082(2) 0.0034(2) 0.0007(2)
F1 0.0414(10) 0.0577(11) 0.0720(12) -0.0014(9) -0.0167(9) 0.0166(8)
F2 0.0468(11) 0.0713(13) 0.0877(14) -0.0113(11) 0.0454(10) -0.0195(9)
F3 0.0522(10) 0.0709(12) 0.0268(8) 0.0085(7) 0.0109(7) 0.0083(9)
F4 0.0278(8) 0.0341(8) 0.0439(8) -0.0145(6) 0.0033(6) -0.0067(6)
F5 0.0380(9) 0.0400(9) 0.0707(12) 0.0206(8) 0.0110(8) -0.0053(7)
F6 0.0243(8) 0.0602(10) 0.0478(9) -0.0071(8) -0.0028(7) -0.0109(7)
F7 0.0376(9) 0.0391(9) 0.0546(10) -0.0028(7) 0.0177(7) 0.0072(7)
F8 0.0296(8) 0.0382(8) 0.0347(8) -0.0157(6) 0.0027(6) -0.0007(6)
C1 0.0217(12) 0.0472(16) 0.0443(15) 0.0032(12) 0.0107(11) 0.0009(11)
C2 0.0289(13) 0.0347(13) 0.0283(12) 0.0039(10) 0.0097(10) 0.0052(10)
C3 0.0205(11) 0.0311(12) 0.0222(11) 0.0025(9) 0.0029(8) 0.0040(9)
C4 0.0244(12) 0.0272(11) 0.0230(11) -0.0024(9) 0.0007(9) 0.0012(9)
C5 0.0165(10) 0.0276(11) 0.0238(11) 0.0001(9) 0.0009(8) -0.0016(8)
C6 0.0165(10) 0.0281(11) 0.0237(11) -0.0017(9) 0.0022(8) 0.0017(8)
C7 0.0223(11) 0.0263(11) 0.0257(11) -0.0024(9) 0.0010(9) -0.0017(9)
C8 0.0166(10) 0.0325(12) 0.0264(12) 0.0036(9) 0.0020(8) -0.0005(9)
C9 0.0205(11) 0.0354(13) 0.0353(13) 0.0054(10) 0.0034(10) -0.0043(10)

loop_
_atom_type_symbol
_atom_type_description
_atom_type_scat_dispersion_real
_atom_type_scat_dispersion_imag
_atom_type_scat_source
C C 0.0033 0.0016 'International Tables Vol C Tables 4.2.6.8 and 6.1.1.4'
F F 0.0171 0.0103 'International Tables Vol C Tables 4.2.6.8 and 6.1.1.4'
S S 0.1246 0.1234 'International Tables Vol C Tables 4.2.6.8 and 6.1.1.4'

loop_
_geom_angle_atom_site_label_1
_geom_angle_atom_site_label_2
_geom_angle_atom_site_label_3
_geom_angle
_geom_angle_site_symmetry_1
_geom_angle_site_symmetry_3
_geom_angle_publ_flag
C5 S1 S1 103.13(8) . 2_655 ?
C6 S2 S2 101.95(8) . 2_655 ?
F2 C1 F1 107.8(2) . . ?
F2 C1 C2 113.7(2) . . ?
F1 C1 C2 107.6(2) . . ?
F2 C1 C9 113.2(2) . . ?
F1 C1 C9 108.2(2) . . ?
C2 C1 C9 106.09(19) . . ?
F7 C2 F3 106.0(2) . . ?
F7 C2 C3 114.8(2) . . ?
F3 C2 C3 110.38(19) . . ?
F7 C2 C1 112.9(2) . . ?
F3 C2 C1 109.4(2) . . ?
C3 C2 C1 103.4(2) . . ?
C4 C3 C8 119.7(2) . . ?
C4 C3 C2 129.9(2) . . ?
C8 C3 C2 110.3(2) . . ?
F8 C4 C3 119.17(19) . . ?
F8 C4 C5 118.98(19) . . ?
C3 C4 C5 121.8(2) . . ?
C4 C5 C6 118.42(19) . . ?
C4 C5 S1 115.62(17) . . ?
C6 C5 S1 125.96(16) . . ?
C7 C6 C5 118.29(19) . . ?
C7 C6 S2 115.44(17) . . ?
C5 C6 S2 126.26(16) . . ?
F4 C7 C8 119.2(2) . . ?
F4 C7 C6 118.95(19) . . ?
C8 C7 C6 121.8(2) . . ?
C7 C8 C3 119.6(2) . . ?
C7 C8 C9 128.9(2) . . ?
C3 C8 C9 111.4(2) . . ?
F6 C9 F5 107.0(2) . . ?
F6 C9 C8 114.01(19) . . ?
F5 C9 C8 111.42(19) . . ?
F6 C9 C1 111.8(2) . . ?
F5 C9 C1 109.4(2) . . ?
C8 C9 C1 103.3(2) . . ?

loop_
_geom_bond_atom_site_label_1
_geom_bond_atom_site_label_2
_geom_bond_distance
_geom_bond_site_symmetry_2
_geom_bond_publ_flag
S1 C5 1.771(2) . ?
S1 S1 2.0441(11) 2_655 ?
S2 C6 1.769(2) . ?
S2 S2 2.0358(11) 2_655 ?
F1 C1 1.354(3) . ?
F2 C1 1.327(3) . ?
F3 C2 1.362(3) . ?
F4 C7 1.342(3) . ?
F5 C9 1.359(3) . ?
F6 C9 1.335(3) . ?
F7 C2 1.338(3) . ?
F8 C4 1.346(3) . ?
C1 C2 1.534(4) . ?
C1 C9 1.544(4) . ?
C2 C3 1.506(3) . ?
C3 C4 1.369(3) . ?
C3 C8 1.387(3) . ?
C4 C5 1.394(3) . ?
C5 C6 1.416(3) . ?
C6 C7 1.396(3) . ?
C7 C8 1.370(3) . ?
C8 C9 1.499(3) . ?

loop_
_geom_torsion_atom_site_label_1
_geom_torsion_atom_site_label_2
_geom_torsion_atom_site_label_3
_geom_torsion_atom_site_label_4
_geom_torsion
_geom_torsion_site_symmetry_1
_geom_torsion_site_symmetry_2
_geom_torsion_site_symmetry_3
_geom_torsion_site_symmetry_4
_geom_torsion_publ_flag
F2 C1 C2 F7 -87.1(3) . . . . ?
F1 C1 C2 F7 32.1(3) . . . . ?
C9 C1 C2 F7 147.8(2) . . . . ?
F2 C1 C2 F3 30.6(3) . . . . ?
F1 C1 C2 F3 149.9(2) . . . . ?
C9 C1 C2 F3 -94.5(2) . . . . ?
F2 C1 C2 C3 148.2(2) . . . . ?
F1 C1 C2 C3 -92.5(2) . . . . ?
C9 C1 C2 C3 23.1(2) . . . . ?
F7 C2 C3 C4 43.0(3) . . . . ?
F3 C2 C3 C4 -76.7(3) . . . . ?
C1 C2 C3 C4 166.4(2) . . . . ?
F7 C2 C3 C8 -140.2(2) . . . . ?
F3 C2 C3 C8 100.1(2) . . . . ?
C1 C2 C3 C8 -16.8(3) . . . . ?
C8 C3 C4 F8 177.73(19) . . . . ?
C2 C3 C4 F8 -5.8(4) . . . . ?
C8 C3 C4 C5 -2.0(3) . . . . ?
C2 C3 C4 C5 174.5(2) . . . . ?
F8 C4 C5 C6 177.52(19) . . . . ?
C3 C4 C5 C6 -2.7(3) . . . . ?
F8 C4 C5 S1 -2.2(3) . . . . ?
C3 C4 C5 S1 177.54(18) . . . . ?
S1 S1 C5 C4 -137.67(16) 2_655 . . . ?
S1 S1 C5 C6 42.6(2) 2_655 . . . ?
C4 C5 C6 C7 6.2(3) . . . . ?
S1 C5 C6 C7 -174.02(17) . . . . ?
C4 C5 C6 S2 -172.11(17) . . . . ?
S1 C5 C6 S2 7.6(3) . . . . ?
S2 S2 C6 C7 -134.38(16) 2_655 . . . ?
S2 S2 C6 C5 44.0(2) 2_655 . . . ?
C5 C6 C7 F4 176.58(19) . . . . ?
S2 C6 C7 F4 -4.9(3) . . . . ?
C5 C6 C7 C8 -5.3(3) . . . . ?
S2 C6 C7 C8 173.21(18) . . . . ?
F4 C7 C8 C3 178.7(2) . . . . ?
C6 C7 C8 C3 0.6(3) . . . . ?
F4 C7 C8 C9 1.7(4) . . . . ?
C6 C7 C8 C9 -176.4(2) . . . . ?
C4 C3 C8 C7 3.1(3) . . . . ?
C2 C3 C8 C7 -174.0(2) . . . . ?
C4 C3 C8 C9 -179.3(2) . . . . ?
C2 C3 C8 C9 3.5(3) . . . . ?
C7 C8 C9 F6 -50.0(3) . . . . ?
C3 C8 C9 F6 132.8(2) . . . . ?
C7 C8 C9 F5 71.2(3) . . . . ?
C3 C8 C9 F5 -106.0(2) . . . . ?
C7 C8 C9 C1 -171.5(2) . . . . ?
C3 C8 C9 C1 11.3(3) . . . . ?
F2 C1 C9 F6 90.4(3) . . . . ?
F1 C1 C9 F6 -29.0(3) . . . . ?
C2 C1 C9 F6 -144.2(2) . . . . ?
F2 C1 C9 F5 -27.9(3) . . . . ?
F1 C1 C9 F5 -147.2(2) . . . . ?
C2 C1 C9 F5 97.6(2) . . . . ?
F2 C1 C9 C8 -146.6(2) . . . . ?
F1 C1 C9 C8 94.0(2) . . . . ?
C2 C1 C9 C8 -21.2(2) . . . . ?
